data_4502814
loop_
_publ_author_name
'Bhattacharya, Suman'
'Saha, Binoy K.'

_publ_section_title
;
 Isostructurality in the Guest Free Forms and in the Clathrates of
 1,3,5-Triethyl-2,4,6-tris(4-halophenoxy)methylbenzenes
;
_journal_issue 1
_journal_name_full 'Crystal Growth &amp; Design'
_journal_page_first 169
_journal_paper_doi 10.1021/cg2009144
_journal_volume 12
_journal_year 2012
_chemical_formula_moiety 'C33 H33 Cl3 O3, 2(C8 H10)'
_chemical_formula_sum 'C49 H53 Cl3 O3'
_chemical_formula_weight 796.26
_chemical_name_common 1Cl.o-xylene
_chemical_name_systematic
;
 1,3,5-triethyl-2,4,6-tris(4-chlorophenoxy)methylbenzene, o-xylene
;
_space_group_crystal_system triclinic
_space_group_IT_number 2
_space_group_name_Hall '-P 1'
_space_group_name_H-M_alt 'P -1'
_symmetry_space_group_name_Hall '-P 1'
_symmetry_space_group_name_H-M 'P -1'
_atom_sites_solution_hydrogens geom
_atom_sites_solution_primary direct
_atom_sites_solution_secondary difmap
_audit_creation_date 2011-09-21
_audit_creation_method
;
  Olex2 1.1
  (compiled 2011.08.18 svn.r1932, GUI svn.r3819)
;
_cell_angle_alpha 103.806(6)
_cell_angle_beta 108.989(6)
_cell_angle_gamma 99.514(6)
_cell_formula_units_Z 2
_cell_length_a 10.8048(7)
_cell_length_b 14.5554(9)
_cell_length_c 16.1308(11)
_cell_measurement_reflns_used 6126
_cell_measurement_temperature 298(2)
_cell_measurement_theta_max 29.1582
_cell_measurement_theta_min 2.8707
_cell_volume 2246.5(3)
_computing_cell_refinement
;
CrysAlisPro, Oxford Diffraction Ltd.,
Version 1.171.34.44 (release 25-10-2010 CrysAlis171 .NET)
(compiled Oct 25 2010,18:11:34)
;
_computing_data_collection
;
CrysAlisPro, Oxford Diffraction Ltd.,
Version 1.171.34.44 (release 25-10-2010 CrysAlis171 .NET)
(compiled Oct 25 2010,18:11:34)
;
_computing_data_reduction
;
CrysAlisPro, Oxford Diffraction Ltd.,
Version 1.171.34.44 (release 25-10-2010 CrysAlis171 .NET)
(compiled Oct 25 2010,18:11:34)
;
_computing_molecular_graphics
;
O. V. Dolomanov, L. J. Bourhis, R. J. Gildea, J. A. K. Howard and H. Puschmann,
OLEX2: a complete structure solution, refinement and analysis program.
J. Appl. Cryst. (2009). 42, 339-341.
;
_computing_publication_material
;
O. V. Dolomanov, L. J. Bourhis, R. J. Gildea, J. A. K. Howard and H. Puschmann,
OLEX2: a complete structure solution, refinement and analysis program.
J. Appl. Cryst. (2009). 42, 339-341.
;
_computing_structure_refinement
;
XL, G.M. Sheldrick, Acta Cryst.
(2008). A64, 112-122
;
_computing_structure_solution 'SHELXS-97 (Sheldrick, 1990)'
_diffrn_ambient_temperature 298(2)
_diffrn_measured_fraction_theta_full 0.998
_diffrn_measured_fraction_theta_max 0.998
_diffrn_measurement_device_type 'Xcalibur, Eos'
_diffrn_measurement_method '\w scans'
_diffrn_radiation_monochromator graphite
_diffrn_radiation_source 'Enhance (Mo) X-ray Source'
_diffrn_radiation_type 'Mo K\a'
_diffrn_radiation_wavelength 0.71073
_diffrn_reflns_av_R_equivalents 0.0471
_diffrn_reflns_av_unetI/netI 0.0711
_diffrn_reflns_limit_h_max 12
_diffrn_reflns_limit_h_min -12
_diffrn_reflns_limit_k_max 17
_diffrn_reflns_limit_k_min -16
_diffrn_reflns_limit_l_max 19
_diffrn_reflns_limit_l_min -19
_diffrn_reflns_number 17495
_diffrn_reflns_theta_full 25.00
_diffrn_reflns_theta_max 25.00
_diffrn_reflns_theta_min 2.88
_exptl_absorpt_coefficient_mu 0.234
_exptl_absorpt_correction_T_max 0.903
_exptl_absorpt_correction_T_min 0.877
_exptl_absorpt_correction_type multi-scan
_exptl_absorpt_process_details
;
CrysAlisPro, Oxford Diffraction Ltd.,
Version 1.171.34.44 (release 25-10-2010 CrysAlis171 .NET)
(compiled Oct 25 2010,18:11:34)
Empirical absorption correction using spherical harmonics,
 implemented in SCALE3 ABSPACK scaling algorithm.
;
_exptl_crystal_colour colorless
_exptl_crystal_density_diffrn 1.020
_exptl_crystal_density_method 'not measured'
_exptl_crystal_description block
_exptl_crystal_F_000 728
_exptl_crystal_size_max 0.60
_exptl_crystal_size_mid 0.45
_exptl_crystal_size_min 0.42
_refine_diff_density_max 0.472
_refine_diff_density_min -0.304
_refine_diff_density_rms 0.067
_refine_ls_extinction_method none
_refine_ls_goodness_of_fit_ref 1.026
_refine_ls_hydrogen_treatment constr
_refine_ls_matrix_type full
_refine_ls_number_parameters 389
_refine_ls_number_reflns 7903
_refine_ls_number_restraints 0
_refine_ls_restrained_S_all 1.026
_refine_ls_R_factor_all 0.1371
_refine_ls_R_factor_gt 0.0896
_refine_ls_shift/su_max 0.001
_refine_ls_shift/su_mean 0.000
_refine_ls_structure_factor_coef Fsqd
_refine_ls_weighting_details 'calc w=1/[\s^2^(Fo^2^)+(0.1668P)^2^+0.0000P] where P=(Fo^2^+2Fc^2^)/3'
_refine_ls_weighting_scheme calc
_refine_ls_wR_factor_gt 0.2598
_refine_ls_wR_factor_ref 0.3008
_reflns_number_gt 4130
_reflns_number_total 7903
_reflns_threshold_expression >2sigma(I)
_cod_data_source_file cg2009144_si_001.cif
_cod_data_source_block 1Cl.o-xylene-sqz
_cod_database_code 4502814

loop_
_space_group_symop_id
_space_group_symop_operation_xyz
1 'x, y, z'
2 '-x, -y, -z'

loop_
_atom_site_label
_atom_site_type_symbol
_atom_site_fract_x
_atom_site_fract_y
_atom_site_fract_z
_atom_site_U_iso_or_equiv
_atom_site_adp_type
_atom_site_occupancy
_atom_site_symmetry_multiplicity
_atom_site_calc_flag
_atom_site_refinement_flags
Cl1 Cl 1.30799(13) 0.78254(12) 1.38961(9) 0.1199(6) Uani 1 1 d .
Cl2 Cl -0.04718(18) 0.70401(11) 0.50992(12) 0.1357(7) Uani 1 1 d .
Cl3 Cl -0.02791(17) -0.17334(11) 0.85303(15) 0.1423(7) Uani 1 1 d .
C4 C 0.4205(3) 0.3387(2) 0.7849(2) 0.0459(8) Uani 1 1 d .
C5 C 0.6204(3) 0.4689(2) 0.9500(2) 0.0495(8) Uani 1 1 d .
O6 O 0.8532(2) 0.53940(19) 1.05095(17) 0.0702(8) Uani 1 1 d .
C7 C 0.4812(3) 0.3046(2) 0.8576(2) 0.0498(8) Uani 1 1 d .
C8 C 0.4648(3) 0.4385(2) 0.7935(2) 0.0504(8) Uani 1 1 d .
O9 O 0.2894(3) 0.5108(2) 0.73695(17) 0.0697(7) Uani 1 1 d .
O1 O 0.3207(3) 0.19559(16) 0.88232(19) 0.0690(7) Uani 1 1 d .
C C 0.4293(4) 0.1986(2) 0.8497(3) 0.0578(9) Uani 1 1 d .
HA H 0.3967 0.1572 0.7860 0.069 Uiso 1 1 calc R
HB H 0.5008 0.1761 0.8870 0.069 Uiso 1 1 calc R
C3 C 0.7177(3) 0.5387(3) 1.0416(2) 0.0602(9) Uani 1 1 d .
H3A H 0.7058 0.6042 1.0466 0.072 Uiso 1 1 calc R
H3B H 0.6993 0.5191 1.0907 0.072 Uiso 1 1 calc R
C0AA C 0.5798(3) 0.3693(2) 0.9411(2) 0.0509(8) Uani 1 1 d .
C1AA C 0.9549(3) 0.5969(3) 1.1320(2) 0.0545(9) Uani 1 1 d .
C6 C 0.5637(3) 0.5034(2) 0.8767(2) 0.0515(8) Uani 1 1 d .
C2AA C 0.2455(4) 0.1063(3) 0.8747(3) 0.0629(10) Uani 1 1 d .
C9 C 0.3055(3) 0.2708(3) 0.6976(2) 0.0596(9) Uani 1 1 d .
H9A H 0.2438 0.3078 0.6730 0.072 Uiso 1 1 calc R
H9B H 0.2554 0.2200 0.7128 0.072 Uiso 1 1 calc R
C10 C 0.9355(4) 0.6589(3) 1.2030(3) 0.0730(11) Uani 1 1 d .
H10 H 0.8484 0.6633 1.1976 0.088 Uiso 1 1 calc R
C11 C 1.0447(4) 0.7140(3) 1.2816(3) 0.0794(12) Uani 1 1 d .
H11 H 1.0314 0.7540 1.3306 0.095 Uiso 1 1 calc R
C12 C 1.0849(4) 0.5950(3) 1.1405(3) 0.0761(12) Uani 1 1 d .
H12 H 1.0992 0.5548 1.0922 0.091 Uiso 1 1 calc R
C13 C 0.2144(4) 0.5539(3) 0.6799(3) 0.0626(9) Uani 1 1 d .
C14 C 1.1930(4) 0.6510(3) 1.2183(3) 0.0849(14) Uani 1 1 d .
H14 H 1.2806 0.6486 1.2236 0.102 Uiso 1 1 calc R
C15 C 1.1717(4) 0.7108(3) 1.2884(3) 0.0723(11) Uani 1 1 d .
C16 C 0.6435(4) 0.3311(3) 1.0194(3) 0.0714(11) Uani 1 1 d .
H16A H 0.6668 0.3821 1.0773 0.086 Uiso 1 1 calc R
H16B H 0.5767 0.2759 1.0170 0.086 Uiso 1 1 calc R
C17 C 0.2270(5) 0.5634(3) 0.5990(3) 0.0739(11) Uani 1 1 d .
H17 H 0.2901 0.5384 0.5794 0.089 Uiso 1 1 calc R
C18 C 0.6074(4) 0.6117(3) 0.8860(3) 0.0750(11) Uani 1 1 d .
H18A H 0.5366 0.6270 0.8406 0.090 Uiso 1 1 calc R
H18B H 0.6171 0.6508 0.9467 0.090 Uiso 1 1 calc R
C19 C 0.2725(4) 0.0177(3) 0.8441(3) 0.0713(11) Uani 1 1 d .
H19 H 0.3467 0.0158 0.8271 0.086 Uiso 1 1 calc R
C20 C 0.0510(5) 0.0216(4) 0.8915(4) 0.0966(16) Uani 1 1 d .
H20 H -0.0244 0.0227 0.9073 0.116 Uiso 1 1 calc R
C21 C 0.1884(5) -0.0686(3) 0.8390(3) 0.0838(13) Uani 1 1 d .
H21 H 0.2075 -0.1284 0.8203 0.101 Uiso 1 1 calc R
C22 C 0.1356(5) 0.1083(3) 0.8987(3) 0.0798(12) Uani 1 1 d .
H22 H 0.1176 0.1678 0.9198 0.096 Uiso 1 1 calc R
C23 C 0.1208(4) 0.5913(3) 0.7064(3) 0.0821(12) Uani 1 1 d .
H23 H 0.1101 0.5845 0.7598 0.099 Uiso 1 1 calc R
C24 C 0.0791(5) -0.0650(3) 0.8613(4) 0.0833(13) Uani 1 1 d .
C25 C 0.0423(5) 0.6387(4) 0.6561(4) 0.0998(15) Uani 1 1 d .
H25 H -0.0197 0.6652 0.6759 0.120 Uiso 1 1 calc R
C26 C 0.0555(5) 0.6469(3) 0.5760(4) 0.0857(14) Uani 1 1 d .
C27 C 0.3553(5) 0.2223(3) 0.6228(3) 0.0837(13) Uani 1 1 d .
H27A H 0.2786 0.1831 0.5679 0.126 Uiso 1 1 calc R
H27B H 0.4107 0.1813 0.6450 0.126 Uiso 1 1 calc R
H27C H 0.4077 0.2722 0.6090 0.126 Uiso 1 1 calc R
C28 C 0.1468(5) 0.6095(3) 0.5485(3) 0.0862(13) Uani 1 1 d .
H28 H 0.1552 0.6152 0.4943 0.103 Uiso 1 1 calc R
C3AA C 0.7378(5) 0.6396(4) 0.8733(4) 0.1094(18) Uani 1 1 d .
H3AA H 0.7317 0.5973 0.8157 0.164 Uiso 1 1 calc R
H3AB H 0.8106 0.6330 0.9230 0.164 Uiso 1 1 calc R
H3AC H 0.7549 0.7064 0.8732 0.164 Uiso 1 1 calc R
C30 C 0.7669(5) 0.2994(4) 1.0189(4) 0.1014(15) Uani 1 1 d .
H30A H 0.7466 0.2518 0.9603 0.152 Uiso 1 1 calc R
H30B H 0.7964 0.2707 1.0672 0.152 Uiso 1 1 calc R
H30C H 0.8376 0.3551 1.0287 0.152 Uiso 1 1 calc R
C31 C 0.6347(7) 0.9891(5) 0.7986(5) 0.132(2) Uiso 1 1 d .
C33 C 0.6421(8) 0.9762(6) 0.8761(6) 0.153(3) Uiso 1 1 d .
H33 H 0.7034 1.0232 0.9306 0.184 Uiso 1 1 calc R
C35 C 0.5458(9) 0.9186(7) 0.7172(7) 0.162(3) Uiso 1 1 d .
C38 C 0.5584(10) 0.8909(7) 0.8813(8) 0.186(3) Uiso 1 1 d .
H38 H 0.5654 0.8831 0.9381 0.223 Uiso 1 1 calc R
C39 C 0.7144(10) 1.0755(7) 0.7900(7) 0.186(3) Uiso 1 1 d .
H39A H 0.7480 1.1281 0.8472 0.279 Uiso 1 1 calc R
H39B H 0.6581 1.0954 0.7415 0.279 Uiso 1 1 calc R
H39C H 0.7894 1.0597 0.7756 0.279 Uiso 1 1 calc R
C41 C 0.4612(10) 0.8399(7) 0.7226(8) 0.188(3) Uiso 1 1 d .
H41 H 0.3945 0.7966 0.6679 0.226 Uiso 1 1 calc R
C49 C 0.4689(11) 0.8223(8) 0.8008(8) 0.196(4) Uiso 1 1 d .
H49 H 0.4155 0.7652 0.8009 0.236 Uiso 1 1 calc R
C51 C 0.5309(12) 0.9395(9) 0.6322(9) 0.237(5) Uiso 1 1 d .
H51A H 0.5556 1.0092 0.6442 0.355 Uiso 1 1 calc R
H51B H 0.4382 0.9125 0.5897 0.355 Uiso 1 1 calc R
H51C H 0.5888 0.9107 0.6059 0.355 Uiso 1 1 calc R
C8AA C 0.3973(4) 0.4769(3) 0.7173(3) 0.0572(9) Uani 1 1 d .
H8AA H 0.4616 0.5304 0.7151 0.069 Uiso 1 1 calc R
H8AB H 0.3615 0.4255 0.6583 0.069 Uiso 1 1 calc R

loop_
_atom_site_aniso_label
_atom_site_aniso_U_11
_atom_site_aniso_U_22
_atom_site_aniso_U_33
_atom_site_aniso_U_23
_atom_site_aniso_U_13
_atom_site_aniso_U_12
Cl1 0.0663(8) 0.1516(13) 0.0789(9) -0.0180(8) -0.0057(6) 0.0147(8)
Cl2 0.1380(13) 0.1115(11) 0.1304(13) 0.0526(10) -0.0028(11) 0.0516(10)
Cl3 0.1237(12) 0.0945(9) 0.227(2) 0.0714(12) 0.0893(14) 0.0005(9)
C4 0.0362(17) 0.0541(18) 0.0429(18) 0.0096(14) 0.0163(15) 0.0060(14)
C5 0.0401(17) 0.0528(19) 0.0485(19) 0.0057(15) 0.0195(16) 0.0034(15)
O6 0.0418(13) 0.0919(18) 0.0581(16) -0.0054(13) 0.0210(13) 0.0075(13)
C7 0.0427(18) 0.0468(17) 0.057(2) 0.0134(15) 0.0193(17) 0.0087(15)
C8 0.0474(19) 0.0537(19) 0.0499(19) 0.0129(15) 0.0223(17) 0.0097(15)
O9 0.0679(16) 0.1009(19) 0.0587(15) 0.0384(14) 0.0313(14) 0.0353(15)
O1 0.0735(16) 0.0498(13) 0.0871(18) 0.0137(12) 0.0451(16) 0.0070(12)
C 0.056(2) 0.0528(19) 0.062(2) 0.0129(16) 0.0249(19) 0.0084(16)
C3 0.046(2) 0.068(2) 0.058(2) 0.0049(17) 0.0214(18) 0.0090(17)
C0AA 0.0475(19) 0.0543(19) 0.0503(19) 0.0119(16) 0.0214(17) 0.0132(15)
C1AA 0.0436(19) 0.066(2) 0.0451(19) 0.0054(16) 0.0180(17) 0.0062(16)
C6 0.0444(18) 0.0500(18) 0.055(2) 0.0101(16) 0.0220(17) 0.0006(15)
C2AA 0.065(2) 0.056(2) 0.070(2) 0.0194(18) 0.032(2) 0.0103(18)
C9 0.0454(19) 0.066(2) 0.058(2) 0.0133(17) 0.0154(18) 0.0095(17)
C10 0.044(2) 0.089(3) 0.066(2) -0.008(2) 0.023(2) 0.010(2)
C11 0.061(3) 0.098(3) 0.057(2) -0.012(2) 0.025(2) 0.015(2)
C12 0.046(2) 0.102(3) 0.059(2) -0.009(2) 0.019(2) 0.018(2)
C13 0.060(2) 0.064(2) 0.055(2) 0.0193(17) 0.0105(19) 0.0173(18)
C14 0.044(2) 0.119(4) 0.074(3) -0.001(3) 0.020(2) 0.023(2)
C15 0.049(2) 0.084(3) 0.059(2) 0.002(2) 0.0088(19) 0.0073(19)
C16 0.071(3) 0.080(3) 0.054(2) 0.0194(19) 0.014(2) 0.019(2)
C17 0.087(3) 0.078(3) 0.058(2) 0.024(2) 0.028(2) 0.021(2)
C18 0.078(3) 0.060(2) 0.078(3) 0.014(2) 0.031(2) 0.002(2)
C19 0.072(3) 0.062(2) 0.086(3) 0.027(2) 0.037(2) 0.014(2)
C20 0.082(3) 0.104(4) 0.142(5) 0.063(3) 0.074(3) 0.025(3)
C21 0.095(3) 0.052(2) 0.109(4) 0.027(2) 0.046(3) 0.013(2)
C22 0.091(3) 0.069(2) 0.099(3) 0.030(2) 0.055(3) 0.025(2)
C23 0.075(3) 0.110(3) 0.069(3) 0.029(2) 0.028(2) 0.041(3)
C24 0.079(3) 0.068(3) 0.112(4) 0.038(2) 0.048(3) 0.005(2)
C25 0.087(3) 0.121(4) 0.083(3) 0.020(3) 0.019(3) 0.050(3)
C26 0.086(3) 0.062(2) 0.086(3) 0.024(2) 0.001(3) 0.024(2)
C27 0.089(3) 0.080(3) 0.064(3) -0.003(2) 0.029(2) 0.014(2)
C28 0.109(4) 0.085(3) 0.062(3) 0.038(2) 0.017(3) 0.029(3)
C3AA 0.106(4) 0.087(3) 0.138(5) 0.036(3) 0.067(4) -0.012(3)
C30 0.093(3) 0.117(4) 0.094(3) 0.039(3) 0.018(3) 0.051(3)
C8AA 0.059(2) 0.065(2) 0.057(2) 0.0224(17) 0.0294(19) 0.0199(17)

loop_
_atom_type_symbol
_atom_type_description
_atom_type_scat_dispersion_real
_atom_type_scat_dispersion_imag
_atom_type_scat_source
C C 0.0033 0.0016 'International Tables Vol C Tables 4.2.6.8 and 6.1.1.4'
H H 0.0000 0.0000 'International Tables Vol C Tables 4.2.6.8 and 6.1.1.4'
O O 0.0106 0.0060 'International Tables Vol C Tables 4.2.6.8 and 6.1.1.4'
Cl Cl 0.1484 0.1585 'International Tables Vol C Tables 4.2.6.8 and 6.1.1.4'

loop_
_geom_angle_atom_site_label_1
_geom_angle_atom_site_label_2
_geom_angle_atom_site_label_3
_geom_angle
C7 C4 C8 119.4(3)
C7 C4 C9 121.1(3)
C8 C4 C9 119.5(3)
C0AA C5 C3 118.9(3)
C6 C5 C3 120.4(3)
C6 C5 C0AA 120.5(3)
C1AA O6 C3 117.7(2)
C4 C7 C 119.2(3)
C4 C7 C0AA 120.9(3)
C0AA C7 C 119.6(3)
C4 C8 C8AA 120.0(3)
C6 C8 C4 119.9(3)
C6 C8 C8AA 119.8(3)
C13 O9 C8AA 118.9(3)
C2AA O1 C 118.7(3)
O1 C C7 105.9(3)
O6 C3 C5 110.1(3)
C5 C0AA C7 119.2(3)
C5 C0AA C16 120.7(3)
C7 C0AA C16 120.1(3)
O6 C1AA C10 124.3(3)
O6 C1AA C12 116.9(3)
C12 C1AA C10 118.8(3)
C5 C6 C8 120.0(3)
C5 C6 C18 120.7(3)
C8 C6 C18 119.3(3)
O1 C2AA C19 124.8(3)
O1 C2AA C22 115.5(3)
C22 C2AA C19 119.7(3)
C4 C9 C27 112.8(3)
C11 C10 C1AA 119.7(3)
C15 C11 C10 120.4(3)
C14 C12 C1AA 121.1(3)
O9 C13 C17 125.7(4)
C23 C13 O9 115.9(3)
C23 C13 C17 118.4(4)
C15 C14 C12 119.3(3)
C11 C15 Cl1 118.8(3)
C11 C15 C14 120.7(4)
C14 C15 Cl1 120.5(3)
C30 C16 C0AA 114.5(4)
C28 C17 C13 119.9(4)
C3AA C18 C6 113.2(4)
C2AA C19 C21 119.7(4)
C24 C20 C22 119.5(4)
C24 C21 C19 119.5(4)
C2AA C22 C20 120.1(4)
C13 C23 C25 121.2(4)
C20 C24 Cl3 119.0(4)
C21 C24 Cl3 119.6(3)
C21 C24 C20 121.5(4)
C23 C25 C26 119.6(5)
C25 C26 Cl2 119.9(4)
C28 C26 Cl2 120.2(4)
C28 C26 C25 119.9(4)
C26 C28 C17 121.0(4)
C33 C31 C35 119.3(8)
C33 C31 C39 124.2(8)
C35 C31 C39 116.5(8)
C31 C33 C38 122.3(9)
C31 C35 C51 117.8(9)
C41 C35 C31 118.1(9)
C41 C35 C51 123.2(10)
C49 C38 C33 118.3(10)
C49 C41 C35 124.1(11)
C41 C49 C38 117.5(11)
O9 C8AA C8 106.6(3)

loop_
_geom_bond_atom_site_label_1
_geom_bond_atom_site_label_2
_geom_bond_distance
Cl1 C15 1.743(4)
Cl2 C26 1.737(5)
Cl3 C24 1.742(4)
C4 C7 1.392(4)
C4 C8 1.410(4)
C4 C9 1.514(5)
C5 C3 1.497(5)
C5 C0AA 1.402(5)
C5 C6 1.392(5)
O6 C3 1.420(4)
O6 C1AA 1.362(4)
C7 C 1.512(4)
C7 C0AA 1.402(4)
C8 C6 1.401(4)
C8 C8AA 1.495(5)
O9 C13 1.363(4)
O9 C8AA 1.434(4)
O1 C 1.432(4)
O1 C2AA 1.369(4)
C0AA C16 1.507(5)
C1AA C10 1.377(5)
C1AA C12 1.371(5)
C6 C18 1.524(5)
C2AA C19 1.381(5)
C2AA C22 1.365(5)
C9 C27 1.546(5)
C10 C11 1.368(5)
C11 C15 1.350(5)
C12 C14 1.359(5)
C13 C17 1.391(5)
C13 C23 1.363(5)
C14 C15 1.362(6)
C16 C30 1.484(6)
C17 C28 1.363(6)
C18 C3AA 1.494(6)
C19 C21 1.391(5)
C20 C22 1.386(6)
C20 C24 1.360(6)
C21 C24 1.348(6)
C23 C25 1.367(6)
C25 C26 1.375(7)
C26 C28 1.347(7)
C31 C33 1.287(9)
C31 C35 1.382(10)
C31 C39 1.465(10)
C33 C38 1.447(11)
C35 C41 1.382(11)
C35 C51 1.439(13)
C38 C49 1.365(12)
C41 C49 1.326(12)

loop_
_platon_squeeze_void_nr
_platon_squeeze_void_average_x
_platon_squeeze_void_average_y
_platon_squeeze_void_average_z
_platon_squeeze_void_volume
_platon_squeeze_void_count_electrons
_platon_squeeze_void_content
1 0.151 0.151 0.500 496 63 ' '
